data_7044132
loop_
_publ_author_name
'Chen, Jing-Lin'
'Zeng, Xue-Hua'
'Luo, Yan-Sheng'
'Wang, Wan-Man'
'He, Li-Hua'
'Liu, Sui-Jun'
'Wen, He-Rui'
'Wong, Wai-Yeung (Raymond)'
'Huang, S.P.'

_publ_section_title
;
 Synthesis, structure, and photophysical properties of copper(I)
 triphenylphosphine complexes with functionalized
 3-(2&#x2032;-pyrimidinyl)-1,2,4-triazole ligands
;
_journal_name_full 'Dalton Trans.'
_journal_paper_doi 10.1039/C7DT02848B
_journal_year 2017
_chemical_formula_sum 'C44 H36 Cl3 Cu F3 N5 O4 P2'
_chemical_formula_weight 987.61
_chemical_name_systematic
; 
 ? 
;
_space_group_IT_number 61
_symmetry_cell_setting orthorhombic
_symmetry_space_group_name_Hall '-P 2ac 2ab'
_symmetry_space_group_name_H-M 'P b c a'
_atom_sites_solution_hydrogens geom
_atom_sites_solution_primary direct
_atom_sites_solution_secondary difmap
_audit_creation_method SHELXL-97
_audit_update_record
;
2017-08-29 deposited with the CCDC.
2017-09-06 downloaded from the CCDC.
;
_cell_angle_alpha 90.00
_cell_angle_beta 90.00
_cell_angle_gamma 90.00
_cell_formula_units_Z 8
_cell_length_a 13.7615(14)
_cell_length_b 18.8631(19)
_cell_length_c 34.938(4)
_cell_measurement_reflns_used 9151
_cell_measurement_temperature 299(2)
_cell_measurement_theta_max 27.05
_cell_measurement_theta_min 2.97
_cell_volume 9069.4(17)
_computing_cell_refinement 'Bruker SMART'
_computing_data_collection 'Bruker SMART'
_computing_data_reduction 'Bruker SAINT'
_computing_molecular_graphics 'Bruker SHELXTL'
_computing_publication_material 'Bruker SHELXTL'
_computing_structure_refinement 'SHELXL-97 (Sheldrick, 1997)'
_computing_structure_solution 'SHELXS-97 (Sheldrick, 1990)'
_diffrn_ambient_temperature 299(2)
_diffrn_measured_fraction_theta_full 0.994
_diffrn_measured_fraction_theta_max 0.994
_diffrn_measurement_device_type 'D8 QUEST'
_diffrn_measurement_method 'phi and omega scans'
_diffrn_radiation_monochromator graphite
_diffrn_radiation_source 'fine-focus sealed tube'
_diffrn_radiation_type MoK\a
_diffrn_radiation_wavelength 0.71073
_diffrn_reflns_av_R_equivalents 0.0421
_diffrn_reflns_av_sigmaI/netI 0.0350
_diffrn_reflns_limit_h_max 17
_diffrn_reflns_limit_h_min -17
_diffrn_reflns_limit_k_max 24
_diffrn_reflns_limit_k_min -24
_diffrn_reflns_limit_l_max 43
_diffrn_reflns_limit_l_min -44
_diffrn_reflns_number 93023
_diffrn_reflns_theta_full 27.23
_diffrn_reflns_theta_max 27.23
_diffrn_reflns_theta_min 2.87
_exptl_absorpt_coefficient_mu 0.789
_exptl_absorpt_correction_T_max 0.8710
_exptl_absorpt_correction_T_min 0.8394
_exptl_absorpt_correction_type multi-scan
_exptl_absorpt_process_details SADABS
_exptl_crystal_colour yellow
_exptl_crystal_density_diffrn 1.447
_exptl_crystal_density_method 'not measured'
_exptl_crystal_description prism
_exptl_crystal_F_000 4032
_exptl_crystal_size_max 0.23
_exptl_crystal_size_mid 0.20
_exptl_crystal_size_min 0.18
_refine_diff_density_max 0.790
_refine_diff_density_min -0.832
_refine_diff_density_rms 0.075
_refine_ls_extinction_method none
_refine_ls_goodness_of_fit_ref 1.086
_refine_ls_hydrogen_treatment mixed
_refine_ls_matrix_type full
_refine_ls_number_parameters 559
_refine_ls_number_reflns 10073
_refine_ls_number_restraints 0
_refine_ls_restrained_S_all 1.086
_refine_ls_R_factor_all 0.1161
_refine_ls_R_factor_gt 0.0735
_refine_ls_shift/su_max 0.000
_refine_ls_shift/su_mean 0.000
_refine_ls_structure_factor_coef Fsqd
_refine_ls_weighting_details 'calc w=1/[\s^2^(Fo^2^)+(0.0540P)^2^+25.5153P] where P=(Fo^2^+2Fc^2^)/3'
_refine_ls_weighting_scheme calc
_refine_ls_wR_factor_gt 0.1617
_refine_ls_wR_factor_ref 0.1852
_reflns_number_gt 6825
_reflns_number_total 10073
_reflns_threshold_expression >2sigma(I)
_cod_data_source_file c7dt02848b2.cif
_cod_data_source_block 3
_cod_original_cell_volume 9069.2(16)
_cod_original_sg_symbol_H-M Pbca
_cod_database_code 7044132

loop_
_symmetry_equiv_pos_as_xyz
'x, y, z'
'-x+1/2, -y, z+1/2'
'-x, y+1/2, -z+1/2'
'x+1/2, -y+1/2, -z'
'-x, -y, -z'
'x-1/2, y, -z-1/2'
'x, -y-1/2, z-1/2'
'-x-1/2, y-1/2, z'

loop_
_atom_site_label
_atom_site_type_symbol
_atom_site_fract_x
_atom_site_fract_y
_atom_site_fract_z
_atom_site_U_iso_or_equiv
_atom_site_adp_type
_atom_site_occupancy
_atom_site_symmetry_multiplicity
_atom_site_calc_flag
_atom_site_refinement_flags
Cu1 Cu 0.49177(4) 0.69133(3) -0.112449(14) 0.04020(16) Uani 1 1 d .
P1 P 0.38038(8) 0.69828(6) -0.16007(3) 0.0393(3) Uani 1 1 d .
P2 P 0.60821(8) 0.77559(6) -0.10757(3) 0.0427(3) Uani 1 1 d .
F1 F 0.7679(3) 0.5795(3) -0.13151(12) 0.1221(16) Uani 1 1 d .
F2 F 0.6459(3) 0.5817(2) -0.16661(10) 0.1006(13) Uani 1 1 d .
F3 F 0.7076(3) 0.4839(2) -0.15060(11) 0.1148(16) Uani 1 1 d .
N1 N 0.4081(3) 0.66705(18) -0.06099(9) 0.0385(8) Uani 1 1 d .
N2 N 0.3986(3) 0.57862(19) -0.01286(10) 0.0468(9) Uani 1 1 d .
N3 N 0.5671(3) 0.5161(2) -0.05114(11) 0.0507(10) Uani 1 1 d .
H3A H 0.5570 0.4943 -0.0299 0.061 Uiso 1 1 calc R
N4 N 0.6351(3) 0.4980(2) -0.07677(12) 0.0577(11) Uani 1 1 d .
N5 N 0.5514(2) 0.59286(17) -0.09659(9) 0.0360(7) Uani 1 1 d .
C1 C 0.3283(4) 0.6975(2) -0.04635(13) 0.0496(11) Uani 1 1 d .
H1A H 0.3050 0.7390 -0.0574 0.060 Uiso 1 1 calc R
C2 C 0.2808(4) 0.6697(3) -0.01594(14) 0.0587(13) Uani 1 1 d .
H2B H 0.2239 0.6901 -0.0067 0.070 Uiso 1 1 calc R
C3 C 0.3196(4) 0.6108(3) 0.00058(14) 0.0584(13) Uani 1 1 d .
H3B H 0.2896 0.5922 0.0222 0.070 Uiso 1 1 calc R
C4 C 0.4370(3) 0.6075(2) -0.04383(11) 0.0345(9) Uani 1 1 d .
C5 C 0.5178(3) 0.5718(2) -0.06279(11) 0.0351(9) Uani 1 1 d .
C6 C 0.6220(3) 0.5456(2) -0.10359(12) 0.0423(10) Uani 1 1 d .
C7 C 0.6854(4) 0.5473(3) -0.13838(16) 0.0632(14) Uani 1 1 d .
C8 C 0.2620(3) 0.6651(2) -0.14544(12) 0.0438(10) Uani 1 1 d .
C9 C 0.1748(4) 0.6970(3) -0.15442(17) 0.0626(14) Uani 1 1 d .
H9A H 0.1747 0.7375 -0.1696 0.075 Uiso 1 1 calc R
C10 C 0.0877(4) 0.6701(4) -0.1413(2) 0.0820(19) Uani 1 1 d .
H10A H 0.0297 0.6925 -0.1478 0.098 Uiso 1 1 calc R
C11 C 0.0864(5) 0.6111(4) -0.1192(2) 0.0839(19) Uani 1 1 d .
H11A H 0.0277 0.5936 -0.1100 0.101 Uiso 1 1 calc R
C12 C 0.1716(5) 0.5774(3) -0.11017(17) 0.0743(17) Uani 1 1 d .
H12A H 0.1707 0.5367 -0.0951 0.089 Uiso 1 1 calc R
C13 C 0.2591(4) 0.6040(2) -0.12358(14) 0.0554(12) Uani 1 1 d .
H13A H 0.3166 0.5804 -0.1178 0.067 Uiso 1 1 calc R
C14 C 0.4024(3) 0.6547(2) -0.20585(13) 0.0467(11) Uani 1 1 d .
C15 C 0.3303(4) 0.6200(3) -0.22589(15) 0.0636(14) Uani 1 1 d .
H15A H 0.2679 0.6174 -0.2157 0.076 Uiso 1 1 calc R
C16 C 0.3497(6) 0.5890(4) -0.26086(18) 0.088(2) Uani 1 1 d .
H16A H 0.3009 0.5648 -0.2738 0.105 Uiso 1 1 calc R
C17 C 0.4396(7) 0.5938(4) -0.2763(2) 0.103(2) Uani 1 1 d .
H17A H 0.4519 0.5742 -0.3002 0.123 Uiso 1 1 calc R
C18 C 0.5128(6) 0.6274(5) -0.2568(2) 0.101(2) Uani 1 1 d .
H18A H 0.5748 0.6298 -0.2673 0.121 Uiso 1 1 calc R
C19 C 0.4941(4) 0.6577(3) -0.22146(16) 0.0699(15) Uani 1 1 d .
H19A H 0.5439 0.6803 -0.2082 0.084 Uiso 1 1 calc R
C20 C 0.3580(3) 0.7907(2) -0.17322(13) 0.0447(10) Uani 1 1 d .
C21 C 0.3176(4) 0.8348(3) -0.14581(16) 0.0654(14) Uani 1 1 d .
H21A H 0.2982 0.8163 -0.1224 0.078 Uiso 1 1 calc R
C22 C 0.3060(5) 0.9062(3) -0.1531(2) 0.0809(18) Uani 1 1 d .
H22A H 0.2780 0.9352 -0.1347 0.097 Uiso 1 1 calc R
C23 C 0.3350(5) 0.9348(3) -0.1871(2) 0.0766(17) Uani 1 1 d .
H23A H 0.3278 0.9831 -0.1916 0.092 Uiso 1 1 calc R
C24 C 0.3745(4) 0.8919(3) -0.21421(18) 0.0689(15) Uani 1 1 d .
H24A H 0.3942 0.9110 -0.2375 0.083 Uiso 1 1 calc R
C25 C 0.3860(4) 0.8199(2) -0.20756(14) 0.0537(12) Uani 1 1 d .
H25A H 0.4127 0.7912 -0.2265 0.064 Uiso 1 1 calc R
C26 C 0.6425(3) 0.8057(3) -0.15536(13) 0.0507(11) Uani 1 1 d .
C27 C 0.6040(4) 0.8663(3) -0.17087(16) 0.0673(15) Uani 1 1 d .
H27A H 0.5648 0.8958 -0.1562 0.081 Uiso 1 1 calc R
C28 C 0.6246(5) 0.8835(4) -0.2094(2) 0.090(2) Uani 1 1 d .
H28A H 0.5999 0.9250 -0.2200 0.108 Uiso 1 1 calc R
C29 C 0.6807(5) 0.8393(5) -0.23105(19) 0.095(2) Uani 1 1 d .
H29A H 0.6931 0.8505 -0.2565 0.113 Uiso 1 1 calc R
C30 C 0.7183(5) 0.7795(4) -0.21582(18) 0.090(2) Uani 1 1 d .
H30A H 0.7569 0.7500 -0.2307 0.108 Uiso 1 1 calc R
C31 C 0.6997(5) 0.7622(3) -0.17834(17) 0.0756(17) Uani 1 1 d .
H31A H 0.7256 0.7207 -0.1682 0.091 Uiso 1 1 calc R
C32 C 0.7230(3) 0.7501(3) -0.08551(14) 0.0505(11) Uani 1 1 d .
C33 C 0.8115(4) 0.7803(4) -0.09619(18) 0.0752(17) Uani 1 1 d .
H33A H 0.8134 0.8142 -0.1155 0.090 Uiso 1 1 calc R
C34 C 0.8962(4) 0.7599(5) -0.0781(2) 0.099(2) Uani 1 1 d .
H34A H 0.9549 0.7806 -0.0851 0.119 Uiso 1 1 calc R
C35 C 0.8942(5) 0.7096(4) -0.0499(2) 0.093(2) Uani 1 1 d .
H35A H 0.9517 0.6955 -0.0381 0.111 Uiso 1 1 calc R
C36 C 0.8078(5) 0.6800(4) -0.03905(17) 0.0788(18) Uani 1 1 d .
H36A H 0.8064 0.6460 -0.0198 0.095 Uiso 1 1 calc R
C37 C 0.7226(4) 0.7004(3) -0.05672(14) 0.0579(13) Uani 1 1 d .
H37A H 0.6641 0.6803 -0.0490 0.069 Uiso 1 1 calc R
C38 C 0.5755(3) 0.8570(2) -0.08278(13) 0.0450(10) Uani 1 1 d .
C39 C 0.4831(4) 0.8651(3) -0.06788(17) 0.0650(14) Uani 1 1 d .
H39A H 0.4391 0.8279 -0.0698 0.078 Uiso 1 1 calc R
C40 C 0.4550(5) 0.9271(4) -0.05029(19) 0.0816(18) Uani 1 1 d .
H40A H 0.3927 0.9314 -0.0402 0.098 Uiso 1 1 calc R
C41 C 0.5191(5) 0.9822(3) -0.04766(16) 0.0704(16) Uani 1 1 d .
H41A H 0.5004 1.0244 -0.0360 0.085 Uiso 1 1 calc R
C42 C 0.6106(5) 0.9751(3) -0.06218(18) 0.0723(16) Uani 1 1 d .
H42A H 0.6540 1.0127 -0.0604 0.087 Uiso 1 1 calc R
C43 C 0.6392(4) 0.9132(3) -0.07935(16) 0.0623(14) Uani 1 1 d .
H43A H 0.7021 0.9090 -0.0888 0.075 Uiso 1 1 calc R
Cl1 Cl 0.64749(15) 0.60974(14) 0.05128(6) 0.1074(7) Uani 1 1 d .
O1 O 0.5880(7) 0.6091(5) 0.0239(2) 0.198(4) Uani 1 1 d .
O2 O 0.7017(9) 0.6588(5) 0.0615(3) 0.275(7) Uani 1 1 d .
O3 O 0.6181(9) 0.5646(7) 0.0781(2) 0.310(8) Uani 1 1 d .
O4 O 0.7139(10) 0.5713(9) 0.0302(6) 0.363(10) Uani 1 1 d .
C44 C 0.4637(8) 0.3909(5) -0.1599(3) 0.133(3) Uani 1 1 d .
H44A H 0.4968 0.3992 -0.1358 0.159 Uiso 1 1 calc R
H44B H 0.4010 0.3700 -0.1541 0.159 Uiso 1 1 calc R
Cl2 Cl 0.5294(2) 0.33211(16) -0.18583(8) 0.1565(11) Uani 1 1 d .
Cl3 Cl 0.4454(2) 0.47101(13) -0.18212(9) 0.1490(10) Uani 1 1 d .

loop_
_atom_site_aniso_label
_atom_site_aniso_U_11
_atom_site_aniso_U_22
_atom_site_aniso_U_33
_atom_site_aniso_U_23
_atom_site_aniso_U_13
_atom_site_aniso_U_12
Cu1 0.0450(3) 0.0374(3) 0.0382(3) 0.0091(2) 0.0003(2) 0.0005(2)
P1 0.0414(6) 0.0389(6) 0.0375(6) 0.0042(5) -0.0018(5) 0.0007(5)
P2 0.0440(6) 0.0418(6) 0.0422(6) 0.0068(5) -0.0014(5) -0.0059(5)
F1 0.073(3) 0.194(5) 0.099(3) 0.003(3) 0.040(2) -0.029(3)
F2 0.108(3) 0.132(3) 0.062(2) 0.041(2) 0.036(2) 0.051(3)
F3 0.165(4) 0.085(3) 0.094(3) 0.006(2) 0.068(3) 0.052(3)
N1 0.047(2) 0.0341(18) 0.0346(18) 0.0038(14) 0.0064(15) 0.0008(15)
N2 0.053(2) 0.046(2) 0.042(2) 0.0119(17) 0.0145(17) 0.0083(17)
N3 0.054(2) 0.051(2) 0.047(2) 0.0209(18) 0.0164(18) 0.0166(19)
N4 0.058(2) 0.058(2) 0.057(2) 0.021(2) 0.019(2) 0.024(2)
N5 0.0392(18) 0.0363(18) 0.0326(17) 0.0052(14) 0.0024(15) 0.0059(15)
C1 0.061(3) 0.041(2) 0.047(3) 0.005(2) 0.009(2) 0.016(2)
C2 0.063(3) 0.058(3) 0.055(3) 0.000(2) 0.023(2) 0.021(3)
C3 0.062(3) 0.063(3) 0.050(3) 0.014(2) 0.022(2) 0.009(3)
C4 0.035(2) 0.036(2) 0.033(2) 0.0015(17) -0.0010(16) -0.0009(17)
C5 0.036(2) 0.034(2) 0.035(2) 0.0040(16) 0.0012(17) 0.0015(17)
C6 0.046(2) 0.040(2) 0.041(2) 0.0078(18) 0.0092(19) 0.0110(19)
C7 0.059(3) 0.066(3) 0.065(3) 0.015(3) 0.022(3) 0.023(3)
C8 0.046(2) 0.044(2) 0.042(2) -0.0053(19) 0.003(2) -0.003(2)
C9 0.050(3) 0.060(3) 0.078(4) 0.006(3) 0.005(3) 0.002(3)
C10 0.047(3) 0.084(4) 0.116(5) -0.003(4) 0.013(3) 0.001(3)
C11 0.072(4) 0.080(4) 0.099(5) -0.006(4) 0.031(4) -0.024(4)
C12 0.094(5) 0.057(3) 0.071(4) -0.001(3) 0.020(3) -0.030(3)
C13 0.068(3) 0.040(3) 0.058(3) -0.003(2) 0.000(3) -0.007(2)
C14 0.056(3) 0.044(2) 0.040(2) 0.0050(19) -0.002(2) 0.007(2)
C15 0.072(4) 0.065(3) 0.053(3) -0.009(3) -0.002(3) -0.001(3)
C16 0.119(6) 0.088(5) 0.057(4) -0.023(3) -0.008(4) -0.002(4)
C17 0.145(7) 0.106(6) 0.057(4) -0.025(4) 0.022(5) 0.008(5)
C18 0.100(5) 0.133(7) 0.070(4) -0.010(4) 0.036(4) 0.017(5)
C19 0.066(3) 0.087(4) 0.057(3) -0.005(3) 0.008(3) 0.003(3)
C20 0.042(2) 0.045(2) 0.048(3) 0.005(2) -0.009(2) -0.0029(19)
C21 0.088(4) 0.048(3) 0.060(3) -0.001(3) 0.007(3) 0.006(3)
C22 0.103(5) 0.050(3) 0.089(5) -0.009(3) 0.009(4) 0.015(3)
C23 0.089(4) 0.042(3) 0.100(5) 0.016(3) -0.011(4) 0.003(3)
C24 0.079(4) 0.055(3) 0.072(4) 0.025(3) -0.010(3) -0.007(3)
C25 0.067(3) 0.045(3) 0.049(3) 0.006(2) -0.006(2) -0.006(2)
C26 0.049(3) 0.056(3) 0.047(3) 0.011(2) -0.004(2) -0.019(2)
C27 0.063(3) 0.081(4) 0.057(3) 0.023(3) -0.006(3) -0.007(3)
C28 0.078(4) 0.116(6) 0.075(4) 0.050(4) -0.011(4) -0.010(4)
C29 0.080(5) 0.150(7) 0.054(4) 0.029(4) 0.007(3) -0.032(5)
C30 0.103(5) 0.109(6) 0.058(4) 0.002(4) 0.025(4) -0.020(4)
C31 0.090(4) 0.072(4) 0.065(4) 0.004(3) 0.026(3) -0.008(3)
C32 0.048(3) 0.055(3) 0.049(3) 0.001(2) -0.002(2) 0.003(2)
C33 0.050(3) 0.100(5) 0.076(4) 0.015(3) 0.004(3) 0.002(3)
C34 0.046(3) 0.149(7) 0.102(5) 0.009(5) 0.003(3) 0.007(4)
C35 0.067(4) 0.127(6) 0.084(5) -0.004(4) -0.013(4) 0.036(4)
C36 0.094(5) 0.083(4) 0.059(3) 0.004(3) -0.016(3) 0.027(4)
C37 0.064(3) 0.059(3) 0.050(3) 0.004(2) -0.010(2) 0.002(3)
C38 0.049(3) 0.045(2) 0.041(2) 0.0061(19) -0.009(2) -0.005(2)
C39 0.063(3) 0.058(3) 0.075(4) 0.001(3) 0.011(3) -0.010(3)
C40 0.073(4) 0.082(4) 0.090(5) -0.002(4) 0.024(3) 0.011(3)
C41 0.099(5) 0.052(3) 0.060(3) -0.009(3) 0.002(3) 0.001(3)
C42 0.076(4) 0.060(3) 0.082(4) -0.009(3) -0.002(3) -0.018(3)
C43 0.055(3) 0.057(3) 0.075(4) -0.009(3) -0.001(3) -0.010(2)
Cl1 0.0720(11) 0.164(2) 0.0864(12) 0.0011(13) -0.0116(10) -0.0461(13)
O1 0.200(8) 0.210(8) 0.184(7) 0.033(6) -0.117(7) -0.048(7)
O2 0.414(15) 0.226(9) 0.185(8) 0.063(7) -0.157(9) -0.248(11)
O3 0.431(16) 0.390(15) 0.108(5) -0.010(7) 0.045(8) -0.320(14)
O4 0.224(13) 0.318(18) 0.55(3) 0.075(19) 0.152(17) -0.001(12)
C44 0.160(9) 0.104(6) 0.134(8) 0.015(6) 0.030(7) -0.004(6)
Cl2 0.192(3) 0.142(2) 0.135(2) 0.0391(17) 0.049(2) 0.055(2)
Cl3 0.158(2) 0.0908(15) 0.198(3) 0.0408(17) -0.006(2) -0.0021(15)

loop_
_atom_type_symbol
_atom_type_description
_atom_type_scat_dispersion_real
_atom_type_scat_dispersion_imag
_atom_type_scat_source
C C 0.0033 0.0016 'International Tables Vol C Tables 4.2.6.8 and 6.1.1.4'
H H 0.0000 0.0000 'International Tables Vol C Tables 4.2.6.8 and 6.1.1.4'
N N 0.0061 0.0033 'International Tables Vol C Tables 4.2.6.8 and 6.1.1.4'
O O 0.0106 0.0060 'International Tables Vol C Tables 4.2.6.8 and 6.1.1.4'
F F 0.0171 0.0103 'International Tables Vol C Tables 4.2.6.8 and 6.1.1.4'
P P 0.1023 0.0942 'International Tables Vol C Tables 4.2.6.8 and 6.1.1.4'
Cl Cl 0.1484 0.1585 'International Tables Vol C Tables 4.2.6.8 and 6.1.1.4'
Cu Cu 0.3201 1.2651 'International Tables Vol C Tables 4.2.6.8 and 6.1.1.4'

loop_
_geom_angle_atom_site_label_1
_geom_angle_atom_site_label_2
_geom_angle_atom_site_label_3
_geom_angle
N5 Cu1 N1 78.67(13)
N5 Cu1 P2 108.90(10)
N1 Cu1 P2 117.29(10)
N5 Cu1 P1 120.54(10)
N1 Cu1 P1 105.08(10)
P2 Cu1 P1 119.57(5)
C8 P1 C14 103.9(2)
C8 P1 C20 104.4(2)
C14 P1 C20 103.7(2)
C8 P1 Cu1 112.31(15)
C14 P1 Cu1 120.36(15)
C20 P1 Cu1 110.69(14)
C38 P2 C32 103.6(2)
C38 P2 C26 103.7(2)
C32 P2 C26 104.2(2)
C38 P2 Cu1 116.97(15)
C32 P2 Cu1 117.41(17)
C26 P2 Cu1 109.42(15)
C4 N1 C1 115.7(4)
C4 N1 Cu1 113.0(3)
C1 N1 Cu1 131.0(3)
C4 N2 C3 115.3(4)
C5 N3 N4 110.9(3)
C5 N3 H3A 124.5
N4 N3 H3A 124.5
C6 N4 N3 101.9(3)
C5 N5 C6 102.4(3)
C5 N5 Cu1 111.2(3)
C6 N5 Cu1 145.2(3)
N1 C1 C2 121.9(4)
N1 C1 H1A 119.0
C2 C1 H1A 119.0
C1 C2 C3 117.4(4)
C1 C2 H2B 121.3
C3 C2 H2B 121.3
N2 C3 C2 122.9(4)
N2 C3 H3B 118.6
C2 C3 H3B 118.6
N2 C4 N1 126.6(4)
N2 C4 C5 119.1(4)
N1 C4 C5 114.3(3)
N3 C5 N5 109.5(4)
N3 C5 C4 128.4(4)
N5 C5 C4 122.1(3)
N4 C6 N5 115.2(4)
N4 C6 C7 121.0(4)
N5 C6 C7 123.8(4)
F2 C7 F3 107.9(5)
F2 C7 F1 105.7(5)
F3 C7 F1 106.3(5)
F2 C7 C6 112.5(4)
F3 C7 C6 112.5(4)
F1 C7 C6 111.5(5)
C9 C8 C13 117.6(5)
C9 C8 P1 124.4(4)
C13 C8 P1 117.9(4)
C8 C9 C10 121.3(5)
C8 C9 H9A 119.3
C10 C9 H9A 119.3
C11 C10 C9 120.2(6)
C11 C10 H10A 119.9
C9 C10 H10A 119.9
C10 C11 C12 120.1(6)
C10 C11 H11A 120.0
C12 C11 H11A 120.0
C11 C12 C13 119.8(6)
C11 C12 H12A 120.1
C13 C12 H12A 120.1
C8 C13 C12 120.9(5)
C8 C13 H13A 119.5
C12 C13 H13A 119.5
C19 C14 C15 118.6(5)
C19 C14 P1 118.7(4)
C15 C14 P1 122.7(4)
C14 C15 C16 120.7(6)
C14 C15 H15A 119.7
C16 C15 H15A 119.7
C17 C16 C15 120.1(7)
C17 C16 H16A 119.9
C15 C16 H16A 119.9
C16 C17 C18 120.3(6)
C16 C17 H17A 119.8
C18 C17 H17A 119.8
C17 C18 C19 119.9(7)
C17 C18 H18A 120.1
C19 C18 H18A 120.1
C14 C19 C18 120.4(6)
C14 C19 H19A 119.8
C18 C19 H19A 119.8
C25 C20 C21 118.3(4)
C25 C20 P1 123.7(4)
C21 C20 P1 117.8(4)
C22 C21 C20 120.3(5)
C22 C21 H21A 119.9
C20 C21 H21A 119.9
C23 C22 C21 121.0(6)
C23 C22 H22A 119.5
C21 C22 H22A 119.5
C24 C23 C22 119.2(5)
C24 C23 H23A 120.4
C22 C23 H23A 120.4
C23 C24 C25 120.8(5)
C23 C24 H24A 119.6
C25 C24 H24A 119.6
C20 C25 C24 120.5(5)
C20 C25 H25A 119.8
C24 C25 H25A 119.8
C27 C26 C31 118.8(5)
C27 C26 P2 121.4(4)
C31 C26 P2 119.4(4)
C26 C27 C28 119.3(6)
C26 C27 H27A 120.3
C28 C27 H27A 120.3
C29 C28 C27 120.2(6)
C29 C28 H28A 119.9
C27 C28 H28A 119.9
C30 C29 C28 120.5(6)
C30 C29 H29A 119.7
C28 C29 H29A 119.7
C29 C30 C31 120.2(7)
C29 C30 H30A 119.9
C31 C30 H30A 119.9
C30 C31 C26 121.0(6)
C30 C31 H31A 119.5
C26 C31 H31A 119.5
C37 C32 C33 118.5(5)
C37 C32 P2 119.1(4)
C33 C32 P2 122.4(4)
C34 C33 C32 120.0(6)
C34 C33 H33A 120.0
C32 C33 H33A 120.0
C35 C34 C33 120.4(7)
C35 C34 H34A 119.8
C33 C34 H34A 119.8
C36 C35 C34 120.0(6)
C36 C35 H35A 120.0
C34 C35 H35A 120.0
C35 C36 C37 120.1(6)
C35 C36 H36A 120.0
C37 C36 H36A 120.0
C32 C37 C36 121.0(5)
C32 C37 H37A 119.5
C36 C37 H37A 119.5
C43 C38 C39 117.8(5)
C43 C38 P2 122.2(4)
C39 C38 P2 120.0(4)
C40 C39 C38 121.4(5)
C40 C39 H39A 119.3
C38 C39 H39A 119.3
C41 C40 C39 119.7(6)
C41 C40 H40A 120.2
C39 C40 H40A 120.2
C42 C41 C40 119.7(5)
C42 C41 H41A 120.2
C40 C41 H41A 120.2
C41 C42 C43 120.8(5)
C41 C42 H42A 119.6
C43 C42 H42A 119.6
C42 C43 C38 120.6(5)
C42 C43 H43A 119.7
C38 C43 H43A 119.7
O2 Cl1 O1 128.0(6)
O2 Cl1 O3 117.3(5)
O1 Cl1 O3 109.4(6)
O2 Cl1 O4 98.5(9)
O1 Cl1 O4 91.2(10)
O3 Cl1 O4 103.9(9)
Cl2 C44 Cl3 114.3(5)
Cl2 C44 H44A 108.7
Cl3 C44 H44A 108.7
Cl2 C44 H44B 108.7
Cl3 C44 H44B 108.7
H44A C44 H44B 107.6

loop_
_geom_bond_atom_site_label_1
_geom_bond_atom_site_label_2
_geom_bond_distance
Cu1 N5 2.105(3)
Cu1 N1 2.183(3)
Cu1 P2 2.2635(12)
Cu1 P1 2.2660(12)
P1 C8 1.818(4)
P1 C14 1.824(5)
P1 C20 1.829(5)
P2 C38 1.820(5)
P2 C32 1.822(5)
P2 C26 1.826(5)
F1 C7 1.310(7)
F2 C7 1.300(6)
F3 C7 1.305(6)
N1 C4 1.334(5)
N1 C1 1.341(5)
N2 C4 1.321(5)
N2 C3 1.331(6)
N3 C5 1.315(5)
N3 N4 1.340(5)
N3 H3A 0.8600
N4 C6 1.309(5)
N5 C5 1.329(5)
N5 C6 1.341(5)
C1 C2 1.353(6)
C1 H1A 0.9300
C2 C3 1.362(7)
C2 H2B 0.9300
C3 H3B 0.9300
C4 C5 1.459(5)
C6 C7 1.497(6)
C8 C9 1.379(7)
C8 C13 1.383(6)
C9 C10 1.379(8)
C9 H9A 0.9300
C10 C11 1.356(9)
C10 H10A 0.9300
C11 C12 1.370(9)
C11 H11A 0.9300
C12 C13 1.386(7)
C12 H12A 0.9300
C13 H13A 0.9300
C14 C19 1.377(7)
C14 C15 1.379(7)
C15 C16 1.380(8)
C15 H15A 0.9300
C16 C17 1.352(10)
C16 H16A 0.9300
C17 C18 1.371(11)
C17 H17A 0.9300
C18 C19 1.384(9)
C18 H18A 0.9300
C19 H19A 0.9300
C20 C25 1.375(6)
C20 C21 1.386(7)
C21 C22 1.380(8)
C21 H21A 0.9300
C22 C23 1.362(9)
C22 H22A 0.9300
C23 C24 1.360(8)
C23 H23A 0.9300
C24 C25 1.386(7)
C24 H24A 0.9300
C25 H25A 0.9300
C26 C27 1.372(7)
C26 C31 1.391(7)
C27 C28 1.412(8)
C27 H27A 0.9300
C28 C29 1.364(10)
C28 H28A 0.9300
C29 C30 1.350(10)
C29 H29A 0.9300
C30 C31 1.374(8)
C30 H30A 0.9300
C31 H31A 0.9300
C32 C37 1.375(7)
C32 C33 1.395(7)
C33 C34 1.381(8)
C33 H33A 0.9300
C34 C35 1.368(10)
C34 H34A 0.9300
C35 C36 1.367(10)
C35 H35A 0.9300
C36 C37 1.380(8)
C36 H36A 0.9300
C37 H37A 0.9300
C38 C43 1.380(6)
C38 C39 1.382(7)
C39 C40 1.376(8)
C39 H39A 0.9300
C40 C41 1.367(9)
C40 H40A 0.9300
C41 C42 1.364(8)
C41 H41A 0.9300
C42 C43 1.371(8)
C42 H42A 0.9300
C43 H43A 0.9300
Cl1 O2 1.241(6)
Cl1 O1 1.259(6)
Cl1 O3 1.328(8)
Cl1 O4 1.380(16)
C44 Cl2 1.694(9)
C44 Cl3 1.718(9)
C44 H44A 0.9700
C44 H44B 0.9700

loop_
_geom_torsion_atom_site_label_1
_geom_torsion_atom_site_label_2
_geom_torsion_atom_site_label_3
_geom_torsion_atom_site_label_4
_geom_torsion
N5 Cu1 P1 C8 73.86(19)
N1 Cu1 P1 C8 -11.71(18)
P2 Cu1 P1 C8 -146.04(16)
N5 Cu1 P1 C14 -48.9(2)
N1 Cu1 P1 C14 -134.5(2)
P2 Cu1 P1 C14 91.21(18)
N5 Cu1 P1 C20 -169.92(19)
N1 Cu1 P1 C20 104.51(19)
P2 Cu1 P1 C20 -29.83(17)
N5 Cu1 P2 C38 -132.44(18)
N1 Cu1 P2 C38 -45.70(19)
P1 Cu1 P2 C38 83.29(17)
N5 Cu1 P2 C32 -8.3(2)
N1 Cu1 P2 C32 78.5(2)
P1 Cu1 P2 C32 -152.53(18)
N5 Cu1 P2 C26 110.1(2)
N1 Cu1 P2 C26 -163.2(2)
P1 Cu1 P2 C26 -34.18(19)
N5 Cu1 N1 C4 3.7(3)
P2 Cu1 N1 C4 -101.9(3)
P1 Cu1 N1 C4 122.6(3)
N5 Cu1 N1 C1 -168.8(4)
P2 Cu1 N1 C1 85.6(4)
P1 Cu1 N1 C1 -49.9(4)
C5 N3 N4 C6 -0.4(5)
N1 Cu1 N5 C5 -7.2(3)
P2 Cu1 N5 C5 108.0(3)
P1 Cu1 N5 C5 -108.2(3)
N1 Cu1 N5 C6 -171.7(5)
P2 Cu1 N5 C6 -56.5(5)
P1 Cu1 N5 C6 87.3(5)
C4 N1 C1 C2 0.5(7)
Cu1 N1 C1 C2 172.8(4)
N1 C1 C2 C3 2.9(8)
C4 N2 C3 C2 -0.6(8)
C1 C2 C3 N2 -2.9(8)
C3 N2 C4 N1 4.5(7)
C3 N2 C4 C5 -173.9(4)
C1 N1 C4 N2 -4.5(6)
Cu1 N1 C4 N2 -178.2(3)
C1 N1 C4 C5 174.0(4)
Cu1 N1 C4 C5 0.3(4)
N4 N3 C5 N5 -0.1(5)
N4 N3 C5 C4 178.9(4)
C6 N5 C5 N3 0.5(5)
Cu1 N5 C5 N3 -170.5(3)
C6 N5 C5 C4 -178.5(4)
Cu1 N5 C5 C4 10.4(5)
N2 C4 C5 N3 -7.7(7)
N1 C4 C5 N3 173.7(4)
N2 C4 C5 N5 171.2(4)
N1 C4 C5 N5 -7.5(6)
N3 N4 C6 N5 0.8(6)
N3 N4 C6 C7 178.2(5)
C5 N5 C6 N4 -0.8(5)
Cu1 N5 C6 N4 164.4(4)
C5 N5 C6 C7 -178.2(5)
Cu1 N5 C6 C7 -13.0(8)
N4 C6 C7 F2 160.3(5)
N5 C6 C7 F2 -22.5(8)
N4 C6 C7 F3 38.2(8)
N5 C6 C7 F3 -144.6(5)
N4 C6 C7 F1 -81.2(6)
N5 C6 C7 F1 96.1(6)
C14 P1 C8 C9 -90.4(4)
C20 P1 C8 C9 18.0(5)
Cu1 P1 C8 C9 137.9(4)
C14 P1 C8 C13 90.1(4)
C20 P1 C8 C13 -161.5(4)
Cu1 P1 C8 C13 -41.6(4)
C13 C8 C9 C10 1.6(8)
P1 C8 C9 C10 -178.0(5)
C8 C9 C10 C11 0.0(10)
C9 C10 C11 C12 -1.1(10)
C10 C11 C12 C13 0.5(10)
C9 C8 C13 C12 -2.1(7)
P1 C8 C13 C12 177.4(4)
C11 C12 C13 C8 1.1(8)
C8 P1 C14 C19 -167.8(4)
C20 P1 C14 C19 83.3(4)
Cu1 P1 C14 C19 -41.1(5)
C8 P1 C14 C15 13.6(5)
C20 P1 C14 C15 -95.3(4)
Cu1 P1 C14 C15 140.3(4)
C19 C14 C15 C16 0.0(8)
P1 C14 C15 C16 178.6(5)
C14 C15 C16 C17 -1.5(10)
C15 C16 C17 C18 2.1(12)
C16 C17 C18 C19 -1.2(13)
C15 C14 C19 C18 0.9(9)
P1 C14 C19 C18 -177.7(5)
C17 C18 C19 C14 -0.3(11)
C8 P1 C20 C25 -128.0(4)
C14 P1 C20 C25 -19.4(4)
Cu1 P1 C20 C25 111.0(4)
C8 P1 C20 C21 57.3(4)
C14 P1 C20 C21 165.8(4)
Cu1 P1 C20 C21 -63.8(4)
C25 C20 C21 C22 0.0(8)
P1 C20 C21 C22 175.1(5)
C20 C21 C22 C23 -0.8(10)
C21 C22 C23 C24 1.0(10)
C22 C23 C24 C25 -0.3(9)
C21 C20 C25 C24 0.6(7)
P1 C20 C25 C24 -174.1(4)
C23 C24 C25 C20 -0.5(8)
C38 P2 C26 C27 -27.7(5)
C32 P2 C26 C27 -135.9(4)
Cu1 P2 C26 C27 97.8(4)
C38 P2 C26 C31 160.1(4)
C32 P2 C26 C31 51.9(5)
Cu1 P2 C26 C31 -74.4(4)
C31 C26 C27 C28 -1.0(8)
P2 C26 C27 C28 -173.3(4)
C26 C27 C28 C29 1.3(9)
C27 C28 C29 C30 -1.1(11)
C28 C29 C30 C31 0.6(11)
C29 C30 C31 C26 -0.4(10)
C27 C26 C31 C30 0.6(9)
P2 C26 C31 C30 173.0(5)
C38 P2 C32 C37 97.5(4)
C26 P2 C32 C37 -154.2(4)
Cu1 P2 C32 C37 -33.1(5)
C38 P2 C32 C33 -81.0(5)
C26 P2 C32 C33 27.2(5)
Cu1 P2 C32 C33 148.3(4)
C37 C32 C33 C34 0.3(9)
P2 C32 C33 C34 178.9(5)
C32 C33 C34 C35 0.7(11)
C33 C34 C35 C36 -1.1(12)
C34 C35 C36 C37 0.5(11)
C33 C32 C37 C36 -0.9(8)
P2 C32 C37 C36 -179.5(4)
C35 C36 C37 C32 0.5(9)
C32 P2 C38 C43 51.7(5)
C26 P2 C38 C43 -56.9(4)
Cu1 P2 C38 C43 -177.4(4)
C32 P2 C38 C39 -130.7(4)
C26 P2 C38 C39 120.7(4)
Cu1 P2 C38 C39 0.2(5)
C43 C38 C39 C40 0.2(8)
P2 C38 C39 C40 -177.4(5)
C38 C39 C40 C41 0.5(10)
C39 C40 C41 C42 -0.6(10)
C40 C41 C42 C43 -0.1(10)
C41 C42 C43 C38 0.9(9)
C39 C38 C43 C42 -0.9(8)
P2 C38 C43 C42 176.7(4)
